data_7042252
loop_
_publ_author_name
'Zijlstra, Harmen S.'
'Pahl, J\"urgen'
'Penafiel, Johanne'
'Harder, Sjoerd'

_publ_section_title
;
 &quot;Masked&quot; Lewis-acidity of an aluminum \a-phosphinoamide
 complex.
;
_journal_issue 11
_journal_name_full 'Dalton transactions (Cambridge, England : 2003)'
_journal_page_first 3601
_journal_page_last 3610
_journal_paper_doi 10.1039/c7dt00318h
_journal_volume 46
_journal_year 2017
_chemical_formula_moiety 'C39 H50 Al N2 O P'
_chemical_formula_sum 'C39 H50 Al N2 O P'
_chemical_formula_weight 620.76
_space_group_crystal_system monoclinic
_space_group_IT_number 14
_space_group_name_Hall '-P 2ybc'
_space_group_name_H-M_alt 'P 1 21/c 1'
_symmetry_space_group_name_Hall '-P 2ybc'
_symmetry_space_group_name_H-M 'P 1 21/c 1'
_atom_sites_solution_hydrogens geom
_atom_sites_solution_primary dual
_audit_creation_date 2017-01-18
_audit_creation_method
;
Olex2 1.2
(compiled 2017.01.04 svn.r3372 for OlexSys, GUI svn.r5292)
;
_audit_update_record
;
2017-01-19 deposited with the CCDC.
2017-02-14 downloaded from the CCDC.
;
_cell_angle_alpha 90
_cell_angle_beta 117.082(4)
_cell_angle_gamma 90
_cell_formula_units_Z 4
_cell_length_a 13.7591(8)
_cell_length_b 16.2381(11)
_cell_length_c 18.7100(5)
_cell_measurement_reflns_used 1094
_cell_measurement_temperature 100
_cell_measurement_theta_max 26.471
_cell_measurement_theta_min 2.969
_cell_volume 3721.9(4)
_computing_molecular_graphics 'Olex2 (Dolomanov et al., 2009)'
_computing_publication_material 'Olex2 (Dolomanov et al., 2009)'
_computing_structure_refinement 'ShelXL (Sheldrick, 2015)'
_computing_structure_solution 'ShelXT (Sheldrick, 2015)'
_diffrn_ambient_temperature 100
_diffrn_measured_fraction_theta_full 0.998
_diffrn_measured_fraction_theta_max 0.999
_diffrn_measurement_device_type 'Bruker Nonius Kappa'
_diffrn_radiation_type MoK\a
_diffrn_radiation_wavelength 0.71073
_diffrn_reflns_av_R_equivalents 0.0406
_diffrn_reflns_av_unetI/netI 0.0208
_diffrn_reflns_Laue_measured_fraction_full 0.998
_diffrn_reflns_Laue_measured_fraction_max 0.999
_diffrn_reflns_limit_h_max 19
_diffrn_reflns_limit_h_min -19
_diffrn_reflns_limit_k_max 22
_diffrn_reflns_limit_k_min -22
_diffrn_reflns_limit_l_max 26
_diffrn_reflns_limit_l_min -26
_diffrn_reflns_number 115146
_diffrn_reflns_point_group_measured_fraction_full 0.998
_diffrn_reflns_point_group_measured_fraction_max 0.999
_diffrn_reflns_theta_full 25.242
_diffrn_reflns_theta_max 29.998
_diffrn_reflns_theta_min 2.791
_exptl_absorpt_coefficient_mu 0.128
_exptl_absorpt_correction_type none
_exptl_crystal_colour 'clear light colourless'
_exptl_crystal_colour_lustre clear
_exptl_crystal_colour_modifier light
_exptl_crystal_colour_primary colourless
_exptl_crystal_density_diffrn 1.108
_exptl_crystal_description block
_exptl_crystal_F_000 1336
_exptl_crystal_size_max 0.30
_exptl_crystal_size_mid 0.26
_exptl_crystal_size_min 0.24
_refine_diff_density_max 0.407
_refine_diff_density_min -0.367
_refine_diff_density_rms 0.077
_refine_ls_extinction_method none
_refine_ls_goodness_of_fit_ref 1.147
_refine_ls_hydrogen_treatment constr
_refine_ls_matrix_type full
_refine_ls_number_parameters 407
_refine_ls_number_reflns 10840
_refine_ls_number_restraints 0
_refine_ls_restrained_S_all 1.147
_refine_ls_R_factor_all 0.0612
_refine_ls_R_factor_gt 0.0431
_refine_ls_shift/su_max 0.001
_refine_ls_shift/su_mean 0.000
_refine_ls_structure_factor_coef Fsqd
_refine_ls_weighting_details 'w=1/[\s^2^(Fo^2^)+(0.0618P)^2^+1.4467P] where P=(Fo^2^+2Fc^2^)/3'
_refine_ls_weighting_scheme calc
_refine_ls_wR_factor_gt 0.1162
_refine_ls_wR_factor_ref 0.1302
_reflns_Friedel_coverage 0.000
_reflns_number_gt 8673
_reflns_number_total 10840
_reflns_threshold_expression 'I > 2\s(I)'
_cod_data_source_file c7dt00318h2.cif
_cod_data_source_block shelxs
_cod_depositor_comments 'Adding full bibliography for 7042248--7042253.cif.'
_cod_database_code 7042252
_shelx_shelxl_version_number 2014/7
_shelx_space_group_comment
;
The symmetry employed for this shelxl refinement is uniquely defined
by the following loop, which should always be used as a source of
symmetry information in preference to the above space-group names.
They are only intended as comments.
;
_olex2_refinement_description
;
1. Fixed Uiso
 At 1.2 times of:
  All C(H) groups
 At 1.5 times of:
  All C(H,H,H) groups
2.a Ternary CH refined with riding coordinates:
 C7(H7), C10(H10), C31(H31), C34(H34)
2.b Aromatic/amide H refined with riding coordinates:
 C3(H3), C4(H4), C5(H5), C14(H14), C15(H15), C16(H16), C17(H17), C18(H18),
 C20(H20), C21(H21), C22(H22), C23(H23), C24(H24), C27(H27), C28(H28), C29(H29)
2.c Idealised Me refined as rotating group:
 C8(H8A,H8B,H8C), C9(H9A,H9B,H9C), C11(H11A,H11B,H11C), C12(H12A,H12B,H12C),
 C32(H32A,H32B,H32C), C33(H33A,H33B,H33C), C35(H35A,H35B,H35C), C36(H36A,H36B,
 H36C), C38(H38A,H38B,H38C), C39(H39A,H39B,H39C)
;
_olex2_submission_special_instructions 'No special instructions were received'

loop_
_space_group_symop_operation_xyz
'x, y, z'
'-x, y+1/2, -z+1/2'
'-x, -y, -z'
'x, -y-1/2, z-1/2'

loop_
_atom_site_label
_atom_site_type_symbol
_atom_site_fract_x
_atom_site_fract_y
_atom_site_fract_z
_atom_site_U_iso_or_equiv
_atom_site_adp_type
_atom_site_occupancy
_atom_site_site_symmetry_order
_atom_site_calc_flag
_atom_site_refinement_flags_posn
P1 P 0.76324(2) 0.27739(2) 0.59595(2) 0.01325(7) Uani 1 1 d .
Al1 Al 0.83205(3) 0.21893(2) 0.76255(2) 0.01829(9) Uani 1 1 d .
O1 O 0.71122(8) 0.28493(6) 0.71497(5) 0.0212(2) Uani 1 1 d .
N1 N 0.84267(8) 0.21187(6) 0.66271(6) 0.01517(19) Uani 1 1 d .
N2 N 0.58313(8) 0.34153(7) 0.59287(6) 0.0167(2) Uani 1 1 d .
C1 C 0.90647(10) 0.15244(8) 0.64377(7) 0.0171(2) Uani 1 1 d .
C2 C 1.01033(10) 0.17382(9) 0.65191(8) 0.0213(3) Uani 1 1 d .
C3 C 1.06639(12) 0.11685(10) 0.62843(9) 0.0299(3) Uani 1 1 d .
H3 H 1.1354 0.1314 0.6320 0.036 Uiso 1 1 calc R
C4 C 1.02369(13) 0.03964(11) 0.60001(10) 0.0344(4) Uani 1 1 d .
H4 H 1.0628 0.0018 0.5840 0.041 Uiso 1 1 calc R
C5 C 0.92378(13) 0.01803(9) 0.59510(9) 0.0299(3) Uani 1 1 d .
H5 H 0.8957 -0.0356 0.5770 0.036 Uiso 1 1 calc R
C6 C 0.86288(11) 0.07320(8) 0.61614(8) 0.0209(3) Uani 1 1 d .
C7 C 1.06425(11) 0.25633(9) 0.68479(10) 0.0270(3) Uani 1 1 d .
H7 H 1.0169 0.2872 0.7033 0.032 Uiso 1 1 calc R
C8 C 1.17667(13) 0.24452(11) 0.75764(11) 0.0374(4) Uani 1 1 d .
H8A H 1.1683 0.2128 0.7990 0.056 Uiso 1 1 calc GR
H8B H 1.2083 0.2985 0.7793 0.056 Uiso 1 1 calc GR
H8C H 1.2250 0.2148 0.7410 0.056 Uiso 1 1 calc GR
C9 C 1.07396(14) 0.30794(12) 0.61976(13) 0.0414(4) Uani 1 1 d .
H9A H 1.1199 0.2789 0.6005 0.062 Uiso 1 1 calc GR
H9B H 1.1070 0.3613 0.6423 0.062 Uiso 1 1 calc GR
H9C H 1.0012 0.3166 0.5750 0.062 Uiso 1 1 calc GR
C10 C 0.75330(12) 0.04357(9) 0.60813(9) 0.0259(3) Uani 1 1 d .
H10 H 0.7205 0.0888 0.6264 0.031 Uiso 1 1 calc R
C11 C 0.67369(14) 0.02217(10) 0.52103(10) 0.0350(4) Uani 1 1 d .
H11A H 0.6614 0.0710 0.4872 0.052 Uiso 1 1 calc GR
H11B H 0.6041 0.0039 0.5182 0.052 Uiso 1 1 calc GR
H11C H 0.7046 -0.0220 0.5020 0.052 Uiso 1 1 calc GR
C12 C 0.76835(17) -0.03236(10) 0.66134(11) 0.0391(4) Uani 1 1 d .
H12A H 0.7947 -0.0787 0.6414 0.059 Uiso 1 1 calc GR
H12B H 0.6983 -0.0469 0.6598 0.059 Uiso 1 1 calc GR
H12C H 0.8216 -0.0198 0.7167 0.059 Uiso 1 1 calc GR
C13 C 0.69740(10) 0.23670(8) 0.49600(7) 0.0167(2) Uani 1 1 d .
C14 C 0.58402(11) 0.22936(9) 0.45344(8) 0.0221(3) Uani 1 1 d .
H14 H 0.5390 0.2473 0.4766 0.027 Uiso 1 1 calc R
C15 C 0.53757(12) 0.19533(10) 0.37652(8) 0.0282(3) Uani 1 1 d .
H15 H 0.4605 0.1907 0.3470 0.034 Uiso 1 1 calc R
C16 C 0.60302(13) 0.16827(10) 0.34281(8) 0.0288(3) Uani 1 1 d .
H16 H 0.5708 0.1449 0.2906 0.035 Uiso 1 1 calc R
C17 C 0.71574(13) 0.17536(10) 0.38539(8) 0.0266(3) Uani 1 1 d .
H17 H 0.7604 0.1564 0.3623 0.032 Uiso 1 1 calc R
C18 C 0.76356(11) 0.21007(8) 0.46162(8) 0.0215(3) Uani 1 1 d .
H18 H 0.8406 0.2157 0.4902 0.026 Uiso 1 1 calc R
C19 C 0.82078(10) 0.37610(8) 0.59094(8) 0.0179(2) Uani 1 1 d .
C20 C 0.79483(13) 0.41448(10) 0.51791(9) 0.0315(3) Uani 1 1 d .
H20 H 0.7509 0.3868 0.4689 0.038 Uiso 1 1 calc R
C21 C 0.83348(18) 0.49343(12) 0.51697(11) 0.0498(5) Uani 1 1 d .
H21 H 0.8167 0.5193 0.4672 0.060 Uiso 1 1 calc R
C22 C 0.89610(16) 0.53434(11) 0.58799(12) 0.0463(5) Uani 1 1 d .
H22 H 0.9226 0.5881 0.5868 0.056 Uiso 1 1 calc R
C23 C 0.92059(13) 0.49725(10) 0.66119(10) 0.0329(3) Uani 1 1 d .
H23 H 0.9626 0.5259 0.7099 0.039 Uiso 1 1 calc R
C24 C 0.88334(11) 0.41812(8) 0.66275(8) 0.0225(3) Uani 1 1 d .
H24 H 0.9004 0.3924 0.7127 0.027 Uiso 1 1 calc R
C25 C 0.51124(9) 0.36937(8) 0.62394(7) 0.0158(2) Uani 1 1 d .
C26 C 0.51710(11) 0.45227(8) 0.64709(8) 0.0199(2) Uani 1 1 d .
C27 C 0.44362(12) 0.48000(9) 0.67439(9) 0.0276(3) Uani 1 1 d .
H27 H 0.4465 0.5358 0.6906 0.033 Uiso 1 1 calc R
C28 C 0.36693(12) 0.42771(11) 0.67825(9) 0.0309(3) Uani 1 1 d .
H28 H 0.3183 0.4473 0.6977 0.037 Uiso 1 1 calc R
C29 C 0.36114(11) 0.34667(10) 0.65376(9) 0.0274(3) Uani 1 1 d .
H29 H 0.3078 0.3112 0.6562 0.033 Uiso 1 1 calc R
C30 C 0.43227(10) 0.31588(9) 0.62554(8) 0.0207(2) Uani 1 1 d .
C31 C 0.60527(12) 0.50768(9) 0.64622(9) 0.0261(3) Uani 1 1 d .
H31 H 0.6305 0.4828 0.6086 0.031 Uiso 1 1 calc R
C32 C 0.70302(13) 0.51058(10) 0.72945(10) 0.0328(3) Uani 1 1 d .
H32A H 0.6809 0.5354 0.7675 0.049 Uiso 1 1 calc GR
H32B H 0.7613 0.5436 0.7274 0.049 Uiso 1 1 calc GR
H32C H 0.7296 0.4545 0.7469 0.049 Uiso 1 1 calc GR
C33 C 0.56370(17) 0.59459(11) 0.61604(12) 0.0456(5) Uani 1 1 d .
H33A H 0.4989 0.5912 0.5638 0.068 Uiso 1 1 calc GR
H33B H 0.6209 0.6259 0.6106 0.068 Uiso 1 1 calc GR
H33C H 0.5447 0.6224 0.6545 0.068 Uiso 1 1 calc GR
C34 C 0.42057(13) 0.22823(9) 0.59507(10) 0.0295(3) Uani 1 1 d .
H34 H 0.4866 0.2158 0.5876 0.035 Uiso 1 1 calc R
C35 C 0.4171(2) 0.16534(13) 0.65369(15) 0.0624(7) Uani 1 1 d .
H35A H 0.4788 0.1745 0.7067 0.094 Uiso 1 1 calc GR
H35B H 0.4218 0.1098 0.6350 0.094 Uiso 1 1 calc GR
H35C H 0.3485 0.1711 0.6572 0.094 Uiso 1 1 calc GR
C36 C 0.3226(3) 0.22123(15) 0.51363(15) 0.0880(11) Uani 1 1 d .
H36A H 0.2556 0.2253 0.5196 0.132 Uiso 1 1 calc GR
H36B H 0.3244 0.1680 0.4895 0.132 Uiso 1 1 calc GR
H36C H 0.3243 0.2658 0.4789 0.132 Uiso 1 1 calc GR
C37 C 0.67089(10) 0.30413(7) 0.63868(7) 0.0150(2) Uani 1 1 d .
C38 C 0.78925(16) 0.11977(10) 0.80042(10) 0.0360(4) Uani 1 1 d .
H38A H 0.7738 0.1340 0.8451 0.054 Uiso 1 1 calc GR
H38B H 0.8488 0.0795 0.8186 0.054 Uiso 1 1 calc GR
H38C H 0.7238 0.0961 0.7565 0.054 Uiso 1 1 calc GR
C39 C 0.95840(13) 0.27638(11) 0.84712(9) 0.0322(3) Uani 1 1 d .
H39A H 0.9505 0.3359 0.8372 0.048 Uiso 1 1 calc GR
H39B H 1.0256 0.2573 0.8466 0.048 Uiso 1 1 calc GR
H39C H 0.9618 0.2645 0.8996 0.048 Uiso 1 1 calc GR

loop_
_atom_site_aniso_label
_atom_site_aniso_U_11
_atom_site_aniso_U_22
_atom_site_aniso_U_33
_atom_site_aniso_U_23
_atom_site_aniso_U_13
_atom_site_aniso_U_12
P1 0.01360(14) 0.01462(14) 0.01199(14) 0.00021(10) 0.00622(11) 0.00056(10)
Al1 0.01998(18) 0.02136(19) 0.01312(17) 0.00249(13) 0.00718(14) 0.00407(14)
O1 0.0213(4) 0.0299(5) 0.0135(4) 0.0027(3) 0.0089(4) 0.0082(4)
N1 0.0160(5) 0.0151(5) 0.0143(4) 0.0012(4) 0.0069(4) 0.0030(4)
N2 0.0166(5) 0.0181(5) 0.0162(5) 0.0005(4) 0.0083(4) 0.0020(4)
C1 0.0174(5) 0.0184(6) 0.0142(5) 0.0006(4) 0.0061(4) 0.0043(4)
C2 0.0166(6) 0.0253(6) 0.0205(6) -0.0007(5) 0.0070(5) 0.0040(5)
C3 0.0205(6) 0.0390(8) 0.0304(7) -0.0057(6) 0.0118(6) 0.0073(6)
C4 0.0301(7) 0.0374(9) 0.0321(8) -0.0098(6) 0.0111(6) 0.0129(6)
C5 0.0332(8) 0.0230(7) 0.0271(7) -0.0067(5) 0.0081(6) 0.0070(6)
C6 0.0230(6) 0.0184(6) 0.0178(6) -0.0009(4) 0.0062(5) 0.0031(5)
C7 0.0159(6) 0.0257(7) 0.0383(8) -0.0024(6) 0.0114(6) 0.0000(5)
C8 0.0208(7) 0.0367(9) 0.0450(9) -0.0122(7) 0.0065(7) -0.0002(6)
C9 0.0272(8) 0.0412(9) 0.0622(12) 0.0106(9) 0.0258(8) 0.0004(7)
C10 0.0289(7) 0.0177(6) 0.0296(7) -0.0010(5) 0.0121(6) -0.0035(5)
C11 0.0333(8) 0.0261(7) 0.0340(8) -0.0013(6) 0.0052(7) -0.0085(6)
C12 0.0553(11) 0.0242(7) 0.0382(9) 0.0030(6) 0.0216(8) -0.0067(7)
C13 0.0202(6) 0.0175(5) 0.0122(5) -0.0002(4) 0.0072(4) -0.0004(4)
C14 0.0203(6) 0.0263(7) 0.0169(6) -0.0029(5) 0.0062(5) 0.0022(5)
C15 0.0240(7) 0.0342(8) 0.0183(6) -0.0053(5) 0.0027(5) 0.0006(6)
C16 0.0351(8) 0.0322(8) 0.0147(6) -0.0045(5) 0.0075(6) -0.0007(6)
C17 0.0337(7) 0.0318(7) 0.0187(6) -0.0032(5) 0.0158(6) -0.0008(6)
C18 0.0230(6) 0.0260(7) 0.0178(6) -0.0010(5) 0.0113(5) -0.0017(5)
C19 0.0162(5) 0.0175(6) 0.0201(6) 0.0024(4) 0.0083(5) 0.0004(4)
C20 0.0362(8) 0.0289(7) 0.0221(7) 0.0058(6) 0.0071(6) -0.0089(6)
C21 0.0593(12) 0.0388(10) 0.0349(9) 0.0170(8) 0.0070(8) -0.0186(9)
C22 0.0480(10) 0.0281(8) 0.0477(10) 0.0088(7) 0.0086(8) -0.0164(7)
C23 0.0296(7) 0.0245(7) 0.0357(8) -0.0025(6) 0.0071(6) -0.0083(6)
C24 0.0220(6) 0.0209(6) 0.0226(6) -0.0006(5) 0.0083(5) -0.0023(5)
C25 0.0139(5) 0.0198(6) 0.0128(5) 0.0011(4) 0.0052(4) 0.0039(4)
C26 0.0210(6) 0.0198(6) 0.0165(5) 0.0004(4) 0.0064(5) 0.0034(5)
C27 0.0308(7) 0.0250(7) 0.0256(7) -0.0033(5) 0.0116(6) 0.0090(6)
C28 0.0226(7) 0.0437(9) 0.0295(7) -0.0018(6) 0.0146(6) 0.0106(6)
C29 0.0166(6) 0.0406(8) 0.0265(7) -0.0014(6) 0.0111(5) -0.0013(5)
C30 0.0184(6) 0.0244(6) 0.0193(6) -0.0014(5) 0.0086(5) -0.0005(5)
C31 0.0329(7) 0.0189(6) 0.0262(7) -0.0018(5) 0.0132(6) -0.0039(5)
C32 0.0282(7) 0.0283(7) 0.0360(8) -0.0022(6) 0.0095(6) -0.0042(6)
C33 0.0562(11) 0.0257(8) 0.0445(10) 0.0100(7) 0.0137(9) -0.0006(8)
C34 0.0356(8) 0.0243(7) 0.0340(8) -0.0056(6) 0.0206(7) -0.0095(6)
C35 0.108(2) 0.0312(10) 0.0592(14) 0.0092(9) 0.0481(14) -0.0012(11)
C36 0.126(3) 0.0390(12) 0.0439(13) -0.0152(10) -0.0095(14) -0.0156(14)
C37 0.0165(5) 0.0155(5) 0.0145(5) -0.0013(4) 0.0083(4) -0.0005(4)
C38 0.0556(10) 0.0313(8) 0.0294(8) 0.0079(6) 0.0266(8) 0.0020(7)
C39 0.0278(7) 0.0438(9) 0.0184(6) -0.0024(6) 0.0048(6) 0.0014(6)

loop_
_atom_type_symbol
_atom_type_description
_atom_type_scat_dispersion_real
_atom_type_scat_dispersion_imag
_atom_type_scat_source
C C 0.0033 0.0016 'International Tables Vol C Tables 4.2.6.8 and 6.1.1.4'
H H 0.0000 0.0000 'International Tables Vol C Tables 4.2.6.8 and 6.1.1.4'
Al Al 0.0645 0.0514 'International Tables Vol C Tables 4.2.6.8 and 6.1.1.4'
N N 0.0061 0.0033 'International Tables Vol C Tables 4.2.6.8 and 6.1.1.4'
P P 0.1023 0.0942 'International Tables Vol C Tables 4.2.6.8 and 6.1.1.4'
O O 0.0106 0.0060 'International Tables Vol C Tables 4.2.6.8 and 6.1.1.4'

loop_
_geom_angle_atom_site_label_1
_geom_angle_atom_site_label_2
_geom_angle_atom_site_label_3
_geom_angle
N1 P1 C13 113.83(6)
N1 P1 C19 117.55(6)
N1 P1 C37 100.19(5)
C13 P1 C19 107.33(6)
C13 P1 C37 114.87(6)
C19 P1 C37 102.66(6)
O1 Al1 N1 90.93(4)
O1 Al1 C38 107.55(7)
O1 Al1 C39 112.73(6)
N1 Al1 C38 117.84(6)
N1 Al1 C39 112.00(6)
C38 Al1 C39 113.56(8)
C37 O1 Al1 120.55(8)
P1 N1 Al1 112.43(6)
C1 N1 P1 121.12(8)
C1 N1 Al1 126.31(8)
C37 N2 C25 119.80(10)
C2 C1 N1 120.36(11)
C2 C1 C6 120.25(12)
C6 C1 N1 119.39(11)
C1 C2 C7 123.02(12)
C3 C2 C1 118.72(13)
C3 C2 C7 118.26(12)
C2 C3 H3 119.3
C4 C3 C2 121.46(14)
C4 C3 H3 119.3
C3 C4 H4 120.3
C5 C4 C3 119.45(14)
C5 C4 H4 120.3
C4 C5 H5 119.2
C4 C5 C6 121.59(14)
C6 C5 H5 119.2
C1 C6 C10 124.01(12)
C5 C6 C1 118.45(13)
C5 C6 C10 117.54(13)
C2 C7 H7 107.9
C2 C7 C8 110.94(13)
C2 C7 C9 111.33(14)
C8 C7 H7 107.9
C9 C7 H7 107.9
C9 C7 C8 110.83(13)
C7 C8 H8A 109.5
C7 C8 H8B 109.5
C7 C8 H8C 109.5
H8A C8 H8B 109.5
H8A C8 H8C 109.5
H8B C8 H8C 109.5
C7 C9 H9A 109.5
C7 C9 H9B 109.5
C7 C9 H9C 109.5
H9A C9 H9B 109.5
H9A C9 H9C 109.5
H9B C9 H9C 109.5
C6 C10 H10 108.4
C6 C10 C11 111.86(13)
C6 C10 C12 110.72(13)
C11 C10 H10 108.4
C11 C10 C12 109.07(13)
C12 C10 H10 108.4
C10 C11 H11A 109.5
C10 C11 H11B 109.5
C10 C11 H11C 109.5
H11A C11 H11B 109.5
H11A C11 H11C 109.5
H11B C11 H11C 109.5
C10 C12 H12A 109.5
C10 C12 H12B 109.5
C10 C12 H12C 109.5
H12A C12 H12B 109.5
H12A C12 H12C 109.5
H12B C12 H12C 109.5
C14 C13 P1 121.95(10)
C14 C13 C18 120.17(12)
C18 C13 P1 117.87(10)
C13 C14 H14 120.3
C15 C14 C13 119.34(13)
C15 C14 H14 120.3
C14 C15 H15 119.7
C16 C15 C14 120.51(13)
C16 C15 H15 119.7
C15 C16 H16 120.0
C15 C16 C17 120.02(13)
C17 C16 H16 120.0
C16 C17 H17 119.8
C16 C17 C18 120.38(13)
C18 C17 H17 119.8
C13 C18 H18 120.2
C17 C18 C13 119.57(13)
C17 C18 H18 120.2
C20 C19 P1 121.65(10)
C20 C19 C24 119.65(13)
C24 C19 P1 118.34(10)
C19 C20 H20 120.1
C21 C20 C19 119.75(15)
C21 C20 H20 120.1
C20 C21 H21 119.8
C22 C21 C20 120.39(16)
C22 C21 H21 119.8
C21 C22 H22 119.8
C21 C22 C23 120.33(15)
C23 C22 H22 119.8
C22 C23 H23 120.1
C24 C23 C22 119.70(15)
C24 C23 H23 120.2
C19 C24 H24 119.9
C23 C24 C19 120.17(13)
C23 C24 H24 119.9
C26 C25 N2 118.36(11)
C30 C25 N2 119.95(11)
C30 C25 C26 121.54(12)
C25 C26 C31 119.94(12)
C27 C26 C25 118.12(13)
C27 C26 C31 121.86(13)
C26 C27 H27 119.4
C28 C27 C26 121.17(13)
C28 C27 H27 119.4
C27 C28 H28 120.1
C27 C28 C29 119.81(13)
C29 C28 H28 120.1
C28 C29 H29 119.3
C28 C29 C30 121.35(14)
C30 C29 H29 119.3
C25 C30 C34 121.65(12)
C29 C30 C25 117.96(13)
C29 C30 C34 120.35(13)
C26 C31 H31 107.7
C26 C31 C32 110.19(12)
C26 C31 C33 112.62(14)
C32 C31 H31 107.7
C32 C31 C33 110.83(13)
C33 C31 H31 107.7
C31 C32 H32A 109.5
C31 C32 H32B 109.5
C31 C32 H32C 109.5
H32A C32 H32B 109.5
H32A C32 H32C 109.5
H32B C32 H32C 109.5
C31 C33 H33A 109.5
C31 C33 H33B 109.5
C31 C33 H33C 109.5
H33A C33 H33B 109.5
H33A C33 H33C 109.5
H33B C33 H33C 109.5
C30 C34 H34 107.1
C30 C34 C35 113.21(14)
C35 C34 H34 107.1
C36 C34 C30 110.10(15)
C36 C34 H34 107.1
C36 C34 C35 111.83(19)
C34 C35 H35A 109.5
C34 C35 H35B 109.5
C34 C35 H35C 109.5
H35A C35 H35B 109.5
H35A C35 H35C 109.5
H35B C35 H35C 109.5
C34 C36 H36A 109.5
C34 C36 H36B 109.5
C34 C36 H36C 109.5
H36A C36 H36B 109.5
H36A C36 H36C 109.5
H36B C36 H36C 109.5
O1 C37 P1 112.58(9)
N2 C37 P1 116.90(9)
N2 C37 O1 130.38(11)
Al1 C38 H38A 109.5
Al1 C38 H38B 109.5
Al1 C38 H38C 109.5
H38A C38 H38B 109.5
H38A C38 H38C 109.5
H38B C38 H38C 109.5
Al1 C39 H39A 109.5
Al1 C39 H39B 109.5
Al1 C39 H39C 109.5
H39A C39 H39B 109.5
H39A C39 H39C 109.5
H39B C39 H39C 109.5

loop_
_geom_bond_atom_site_label_1
_geom_bond_atom_site_label_2
_geom_bond_distance
P1 N1 1.6259(10)
P1 C13 1.7922(12)
P1 C19 1.8090(13)
P1 C37 1.8350(12)
Al1 O1 1.8324(10)
Al1 N1 1.9424(11)
Al1 C38 1.9549(17)
Al1 C39 1.9727(16)
O1 C37 1.3120(14)
N1 C1 1.4527(15)
N2 C25 1.4297(15)
N2 C37 1.2725(16)
C1 C2 1.4099(18)
C1 C6 1.4143(18)
C2 C3 1.3973(19)
C2 C7 1.519(2)
C3 H3 0.9500
C3 C4 1.384(2)
C4 H4 0.9500
C4 C5 1.381(2)
C5 H5 0.9500
C5 C6 1.4000(19)
C6 C10 1.524(2)
C7 H7 1.0000
C7 C8 1.539(2)
C7 C9 1.532(2)
C8 H8A 0.9800
C8 H8B 0.9800
C8 H8C 0.9800
C9 H9A 0.9800
C9 H9B 0.9800
C9 H9C 0.9800
C10 H10 1.0000
C10 C11 1.533(2)
C10 C12 1.538(2)
C11 H11A 0.9800
C11 H11B 0.9800
C11 H11C 0.9800
C12 H12A 0.9800
C12 H12B 0.9800
C12 H12C 0.9800
C13 C14 1.3967(18)
C13 C18 1.4008(18)
C14 H14 0.9500
C14 C15 1.3956(18)
C15 H15 0.9500
C15 C16 1.385(2)
C16 H16 0.9500
C16 C17 1.389(2)
C17 H17 0.9500
C17 C18 1.3894(18)
C18 H18 0.9500
C19 C20 1.3925(19)
C19 C24 1.3995(18)
C20 H20 0.9500
C20 C21 1.391(2)
C21 H21 0.9500
C21 C22 1.381(3)
C22 H22 0.9500
C22 C23 1.390(3)
C23 H23 0.9500
C23 C24 1.389(2)
C24 H24 0.9500
C25 C26 1.4051(18)
C25 C30 1.4021(18)
C26 C27 1.3986(19)
C26 C31 1.516(2)
C27 H27 0.9500
C27 C28 1.382(2)
C28 H28 0.9500
C28 C29 1.384(2)
C29 H29 0.9500
C29 C30 1.3988(19)
C30 C34 1.514(2)
C31 H31 1.0000
C31 C32 1.526(2)
C31 C33 1.531(2)
C32 H32A 0.9800
C32 H32B 0.9800
C32 H32C 0.9800
C33 H33A 0.9800
C33 H33B 0.9800
C33 H33C 0.9800
C34 H34 1.0000
C34 C35 1.515(3)
C34 C36 1.511(3)
C35 H35A 0.9800
C35 H35B 0.9800
C35 H35C 0.9800
C36 H36A 0.9800
C36 H36B 0.9800
C36 H36C 0.9800
C38 H38A 0.9800
C38 H38B 0.9800
C38 H38C 0.9800
C39 H39A 0.9800
C39 H39B 0.9800
C39 H39C 0.9800
